data_2239137
loop_
_publ_author_name
'Salorinne, Kirsi'
'Tero, Tiia-Riikka'
'Lahtinen, Tanja'

_publ_section_title
;
 4,4-Difluoro-2,3;5,6-bis(tetramethylene)-4-bora-3a,4a-diaza-<i>s</i>-indacene
 (LD540)
;
_journal_coeditor_code VM2201
_journal_issue 1
_journal_name_full 'Acta Crystallographica Section E'
_journal_page_first o74
_journal_paper_doi 10.1107/S1600536813033448
_journal_volume 70
_journal_year 2014
_chemical_formula_iupac 'C18 H21 B F2 N2'
_chemical_formula_moiety 'C18 H21 B F2 N2'
_chemical_formula_sum 'C18 H21 B F2 N2'
_chemical_formula_weight 314.18
_chemical_name_common
;
2,2-difluoro-12-methyl-1\l^5^,3-diaza-2\l^4^-
borapentacyclo[11.7.0.0^3,11^.0^4,9^.0^15,20^]icosa-
1(20),4(9),10,12,14-pentaen-1-ylium, LD540
;
_chemical_name_systematic
;
4,4-Difluoro-2,3;5,6-bis(tetramethylene)-4-bora-3a,4a-diaza-<i>s</i>-indacene
;
_space_group_crystal_system monoclinic
_space_group_IT_number 14
_space_group_name_Hall '-P 2yn'
_space_group_name_H-M_alt 'P 1 21/n 1'
_symmetry_space_group_name_Hall '-P 2yn'
_symmetry_space_group_name_H-M 'P 1 21/n 1'
_atom_sites_solution_hydrogens geom
_atom_sites_solution_primary direct
_atom_sites_solution_secondary difmap
_cell_angle_alpha 90
_cell_angle_beta 111.271(3)
_cell_angle_gamma 90
_cell_formula_units_Z 4
_cell_length_a 8.8836(4)
_cell_length_b 16.4670(10)
_cell_length_c 11.4865(6)
_cell_measurement_reflns_used 2349
_cell_measurement_temperature 173(2)
_cell_measurement_theta_max 62.389
_cell_measurement_theta_min 0.883
_cell_volume 1565.85(15)
_computing_cell_refinement 'SCALEPACK (Otwinowski & Minor, 1997)'
_computing_data_collection 'COLLECT (Bruker, 2004)'
_computing_data_reduction 'DENZO and SCALEPACK (Otwinowski & Minor, 1997)'
_computing_molecular_graphics
;
OLEX2 (Dolomanov <i>et al.</i>, 2009)
;
_computing_publication_material
;
OLEX2 (Dolomanov <i>et al.</i>, 2009)
;
_computing_structure_refinement
;
SHELXL97 (Sheldrick, 2008)
;
_computing_structure_solution
;
SHELXS97 (Sheldrick, 2008)
;
_diffrn_ambient_temperature 173(2)
_diffrn_detector_area_resol_mean 9
_diffrn_measured_fraction_theta_full 0.980
_diffrn_measured_fraction_theta_max 0.980
_diffrn_measurement_device '95mm CCD camera on \k-goniostat'
_diffrn_measurement_device_type 'Nonius KappaCCD diffractometer with APEXII detector'
_diffrn_measurement_method 'CCD rotation images, thick slices'
_diffrn_radiation_monochromator 'horizonally mounted graphite crystal'
_diffrn_radiation_type CuK\a
_diffrn_radiation_wavelength 1.54184
_diffrn_reflns_av_R_equivalents 0.0536
_diffrn_reflns_limit_h_max 10
_diffrn_reflns_limit_h_min -10
_diffrn_reflns_limit_k_max 15
_diffrn_reflns_limit_k_min -19
_diffrn_reflns_limit_l_max 13
_diffrn_reflns_limit_l_min -11
_diffrn_reflns_number 7413
_diffrn_reflns_theta_full 67.683
_diffrn_reflns_theta_max 63.307
_diffrn_reflns_theta_min 4.928
_diffrn_standards_decay_% 0
_diffrn_standards_interval_count 0
_diffrn_standards_interval_time 0
_diffrn_standards_number 0
_exptl_absorpt_coefficient_mu 0.770
_exptl_absorpt_correction_T_max 1
_exptl_absorpt_correction_T_min 0.839612
_exptl_absorpt_correction_type multi-scan
_exptl_absorpt_process_details
;
(SADABS; Bruker, 2004)
;
_exptl_crystal_colour 'green red'
_exptl_crystal_density_diffrn 1.333
_exptl_crystal_density_method 'not measured'
_exptl_crystal_description prism
_exptl_crystal_F_000 664
_exptl_crystal_size_max 0.1
_exptl_crystal_size_mid 0.1
_exptl_crystal_size_min 0.04
_refine_diff_density_max 0.167
_refine_diff_density_min -0.303
_refine_ls_extinction_method none
_refine_ls_goodness_of_fit_ref 1.034
_refine_ls_hydrogen_treatment constr
_refine_ls_matrix_type full
_refine_ls_number_parameters 227
_refine_ls_number_reflns 2511
_refine_ls_number_restraints 0
_refine_ls_restrained_S_all 1.034
_refine_ls_R_factor_all 0.0647
_refine_ls_R_factor_gt 0.0471
_refine_ls_shift/su_max 0.000
_refine_ls_shift/su_mean 0.000
_refine_ls_structure_factor_coef Fsqd
_refine_ls_weighting_details 'w=1/[\s^2^(Fo^2^)+(0.0626P)^2^+0.2776P] where P=(Fo^2^+2Fc^2^)/3'
_refine_ls_weighting_scheme calc
_refine_ls_wR_factor_gt 0.1144
_refine_ls_wR_factor_ref 0.1245
_reflns_number_gt 1902
_reflns_number_total 2511
_reflns_threshold_expression I>2\s(I)
_cod_data_source_file vm2201sup1.cif
_cod_data_source_block I
_cod_original_cell_volume 1565.84(15)
_cod_database_code 2239137
_cod_database_fobs_code 2239137
_shelx_space_group_comment
;
The symmetry employed for this shelxl refinement is uniquely defined
by the following loop, which should always be used as a source of
symmetry information in preference to the above space-group names.
They are only intended as comments.
;
_shelxl_version_number .2013

loop_
_space_group_symop_id
_space_group_symop_operation_xyz
1 'x, y, z'
2 '-x+1/2, y+1/2, -z+1/2'
3 '-x, -y, -z'
4 'x-1/2, -y-1/2, z-1/2'

loop_
_atom_site_type_symbol
_atom_site_label
_atom_site_fract_x
_atom_site_fract_y
_atom_site_fract_z
_atom_site_U_iso_or_equiv
_atom_site_adp_type
_atom_site_calc_flag
_atom_site_occupancy
_atom_site_disorder_assembly
_atom_site_disorder_group
C C5 -0.1259(3) 0.36857(12) 0.10617(19) 0.0289(5) Uani d 1 . .
C C6 -0.1499(3) 0.27857(12) 0.0961(2) 0.0327(5) Uani d 1 . .
H H6A -0.0857 0.2531 0.1746 0.039 Uiso calc 1 . .
H H6B -0.1142 0.2575 0.0315 0.039 Uiso calc 1 . .
C C7 -0.3294(3) 0.25826(13) 0.0640(2) 0.0388(6) Uani d 1 . .
H H7A -0.3488 0.2023 0.0361 0.047 Uiso calc 1 . .
H H7B -0.3557 0.2636 0.1386 0.047 Uiso calc 1 . .
C C8 -0.4386(3) 0.31373(13) -0.0374(2) 0.0395(6) Uani d 1 . .
H H8A -0.5498 0.2961 -0.0598 0.047 Uiso calc 1 . .
H H8B -0.4103 0.3094 -0.1111 0.047 Uiso calc 1 . .
C C9 -0.4245(3) 0.40230(13) 0.0048(2) 0.0347(5) Uani d 1 . .
H H9A -0.4776 0.4370 -0.0667 0.042 Uiso calc 1 . .
H H9B -0.4780 0.4095 0.0642 0.042 Uiso calc 1 . .
C C10 -0.2501(2) 0.42636(12) 0.06426(19) 0.0286(5) Uani d 1 . .
C C11 -0.1770(3) 0.50178(12) 0.09029(19) 0.0296(5) Uani d 1 . .
H H11 -0.2295 0.5517 0.0724 0.036 Uiso calc 1 . .
C C12 -0.0099(3) 0.48998(12) 0.14838(19) 0.0282(5) Uani d 1 . .
C C13 0.1168(2) 0.54569(12) 0.19475(18) 0.0287(5) Uani d 1 . .
C C14 0.2753(3) 0.51881(12) 0.24992(19) 0.0291(5) Uani d 1 . .
C C15 0.4217(3) 0.56116(13) 0.30543(19) 0.0321(5) Uani d 1 . .
H H15 0.4335 0.6173 0.3117 0.039 Uiso calc 1 . .
C C16 0.5448(3) 0.50481(13) 0.3490(2) 0.0320(5) Uani d 1 . .
C C17 0.7244(3) 0.51515(14) 0.4149(2) 0.0395(6) Uani d 1 . .
H H17A 0.7478 0.5309 0.5011 0.047 Uiso calc 0.5 A 1
H H17B 0.7635 0.5576 0.3745 0.047 Uiso calc 0.5 A 1
H H17C 0.7707 0.5363 0.3564 0.047 Uiso calc 0.5 B 2
H H17D 0.7446 0.5543 0.4819 0.047 Uiso calc 0.5 B 2
C C18A 0.8118(8) 0.4330(5) 0.4104(6) 0.0365(15) Uani d 0.5 C 1
H H18A 0.8079 0.4234 0.3260 0.044 Uiso calc 0.5 C 1
H H18B 0.9244 0.4365 0.4650 0.044 Uiso calc 0.5 C 1
C C19A 0.7297(6) 0.3617(3) 0.4520(5) 0.0322(12) Uani d 0.5 C 1
H H19A 0.7932 0.3126 0.4606 0.039 Uiso calc 0.5 C 1
H H19B 0.7219 0.3738 0.5323 0.039 Uiso calc 0.5 C 1
C C18B 0.8044(9) 0.4370(5) 0.4674(6) 0.0435(17) Uani d 0.5 C 2
H H18C 0.9193 0.4420 0.4848 0.052 Uiso calc 0.5 C 2
H H18D 0.7905 0.4269 0.5460 0.052 Uiso calc 0.5 C 2
C C19B 0.7418(7) 0.3665(4) 0.3843(6) 0.0488(14) Uani d 0.5 C 2
H H19C 0.8031 0.3187 0.4236 0.059 Uiso calc 0.5 C 2
H H19D 0.7597 0.3757 0.3069 0.059 Uiso calc 0.5 C 2
C C20 0.5599(3) 0.34915(14) 0.3530(2) 0.0362(5) Uani d 1 . .
H H20A 0.5688 0.3252 0.2786 0.043 Uiso calc 0.5 C 1
H H20B 0.4993 0.3120 0.3849 0.043 Uiso calc 0.5 C 1
H H20C 0.5202 0.3118 0.2832 0.043 Uiso calc 0.5 C 2
H H20D 0.5433 0.3250 0.4244 0.043 Uiso calc 0.5 C 2
C C21 0.4724(2) 0.42804(13) 0.32034(19) 0.0292(5) Uani d 1 . .
C C23 0.0777(3) 0.63483(12) 0.1889(2) 0.0341(5) Uani d 1 . .
H H23A 0.0355 0.6480 0.2526 0.051 Uiso calc 1 . .
H H23B -0.0014 0.6476 0.1084 0.051 Uiso calc 1 . .
H H23C 0.1740 0.6658 0.2019 0.051 Uiso calc 1 . .
B B1 0.1873(3) 0.36599(14) 0.2105(2) 0.0315(6) Uani d 1 . .
N N4 0.0190(2) 0.40608(10) 0.15627(15) 0.0280(4) Uani d 1 . .
N N22 0.3114(2) 0.43595(10) 0.26012(15) 0.0288(4) Uani d 1 . .
F F2 0.19599(15) 0.31382(7) 0.30739(12) 0.0441(4) Uani d 1 . .
F F3 0.21955(15) 0.32285(7) 0.11765(12) 0.0430(4) Uani d 1 . .

loop_
_atom_site_aniso_label
_atom_site_aniso_U_11
_atom_site_aniso_U_22
_atom_site_aniso_U_33
_atom_site_aniso_U_12
_atom_site_aniso_U_13
_atom_site_aniso_U_23
C5 0.0323(12) 0.0247(11) 0.0298(11) -0.0005(9) 0.0115(9) 0.0000(8)
C6 0.0360(12) 0.0236(11) 0.0368(12) -0.0002(9) 0.0111(10) -0.0019(9)
C7 0.0404(13) 0.0267(12) 0.0519(15) -0.0042(10) 0.0200(11) -0.0017(10)
C8 0.0315(12) 0.0306(12) 0.0544(15) -0.0031(10) 0.0134(11) -0.0061(11)
C9 0.0303(12) 0.0314(12) 0.0428(13) 0.0004(9) 0.0135(10) -0.0012(10)
C10 0.0288(11) 0.0260(11) 0.0313(11) 0.0024(9) 0.0112(9) -0.0001(9)
C11 0.0314(12) 0.0233(10) 0.0330(11) 0.0042(9) 0.0103(10) 0.0014(9)
C12 0.0324(12) 0.0224(10) 0.0292(11) 0.0022(9) 0.0104(9) 0.0012(9)
C13 0.0339(12) 0.0237(11) 0.0281(11) 0.0001(9) 0.0107(9) 0.0002(9)
C14 0.0318(11) 0.0243(11) 0.0297(11) 0.0003(9) 0.0093(9) 0.0012(9)
C15 0.0340(12) 0.0257(11) 0.0345(12) -0.0033(9) 0.0096(10) 0.0000(9)
C16 0.0300(12) 0.0331(12) 0.0319(12) -0.0005(9) 0.0099(10) -0.0005(9)
C17 0.0324(12) 0.0399(14) 0.0435(14) -0.0035(10) 0.0105(11) -0.0020(11)
C18A 0.027(3) 0.043(3) 0.040(4) -0.001(2) 0.013(3) -0.010(4)
C19A 0.030(3) 0.034(3) 0.031(3) 0.009(2) 0.009(2) 0.003(2)
C18B 0.034(3) 0.047(4) 0.044(4) 0.003(2) 0.008(3) -0.002(4)
C19B 0.032(3) 0.043(3) 0.063(4) 0.003(2) 0.008(3) -0.003(3)
C20 0.0324(12) 0.0321(12) 0.0413(13) 0.0045(10) 0.0100(10) 0.0010(10)
C21 0.0289(11) 0.0308(12) 0.0273(11) 0.0026(9) 0.0095(9) 0.0007(9)
C23 0.0353(12) 0.0242(12) 0.0384(12) 0.0002(9) 0.0081(10) 0.0009(9)
B1 0.0327(14) 0.0216(12) 0.0364(13) 0.0028(10) 0.0081(11) 0.0007(11)
N4 0.0303(10) 0.0214(9) 0.0309(9) 0.0006(7) 0.0094(8) 0.0004(7)
N22 0.0303(10) 0.0243(9) 0.0305(9) 0.0025(7) 0.0096(8) 0.0005(7)
F2 0.0377(8) 0.0341(7) 0.0515(8) -0.0011(6) 0.0055(6) 0.0174(6)
F3 0.0339(7) 0.0379(7) 0.0521(8) 0.0047(5) 0.0094(6) -0.0171(6)

loop_
_atom_type_symbol
_atom_type_description
_atom_type_scat_dispersion_real
_atom_type_scat_dispersion_imag
_atom_type_scat_source
C C 0.0181 0.0091 'International Tables Vol C Tables 4.2.6.8 and 6.1.1.4'
H H 0.0000 0.0000 'International Tables Vol C Tables 4.2.6.8 and 6.1.1.4'
B B 0.0090 0.0039 'International Tables Vol C Tables 4.2.6.8 and 6.1.1.4'
F F 0.0727 0.0534 'International Tables Vol C Tables 4.2.6.8 and 6.1.1.4'
N N 0.0311 0.0180 'International Tables Vol C Tables 4.2.6.8 and 6.1.1.4'

loop_
_geom_angle_atom_site_label_1
_geom_angle_atom_site_label_2
_geom_angle_atom_site_label_3
_geom_angle
C10 C5 C6 124.97(19)
N4 C5 C6 124.87(19)
N4 C5 C10 110.15(18)
C5 C6 H6A 109.7
C5 C6 H6B 109.7
C5 C6 C7 109.88(18)
H6A C6 H6B 108.2
C7 C6 H6A 109.7
C7 C6 H6B 109.7
C6 C7 H7A 109.3
C6 C7 H7B 109.3
H7A C7 H7B 107.9
C8 C7 C6 111.78(18)
C8 C7 H7A 109.3
C8 C7 H7B 109.3
C7 C8 H8A 109.2
C7 C8 H8B 109.2
C7 C8 C9 112.01(19)
H8A C8 H8B 107.9
C9 C8 H8A 109.2
C9 C8 H8B 109.2
C8 C9 H9A 109.6
C8 C9 H9B 109.6
H9A C9 H9B 108.1
C10 C9 C8 110.42(17)
C10 C9 H9A 109.6
C10 C9 H9B 109.6
C5 C10 C9 122.02(18)
C11 C10 C5 106.60(18)
C11 C10 C9 131.39(19)
C10 C11 H11 125.9
C10 C11 C12 108.14(18)
C12 C11 H11 125.9
C13 C12 C11 131.04(19)
C13 C12 N4 121.26(18)
N4 C12 C11 107.70(17)
C12 C13 C23 118.80(19)
C14 C13 C12 120.44(19)
C14 C13 C23 120.71(18)
C13 C14 C15 131.68(19)
C13 C14 N22 120.88(18)
N22 C14 C15 107.43(18)
C14 C15 H15 125.9
C16 C15 C14 108.12(19)
C16 C15 H15 125.9
C15 C16 C17 131.3(2)
C15 C16 C21 106.56(19)
C21 C16 C17 122.11(19)
C16 C17 H17A 109.8
C16 C17 H17B 109.8
C16 C17 H17C 109.3
C16 C17 H17D 109.3
C16 C17 C18A 109.4(3)
H17A C17 H17B 108.2
H17C C17 H17D 108.0
C18A C17 H17A 109.8
C18A C17 H17B 109.8
C18B C17 C16 111.6(3)
C18B C17 H17C 109.3
C18B C17 H17D 109.3
C17 C18A H18A 109.6
C17 C18A H18B 109.6
H18A C18A H18B 108.1
C19A C18A C17 110.5(4)
C19A C18A H18A 109.6
C19A C18A H18B 109.6
C18A C19A H19A 110.0
C18A C19A H19B 110.0
H19A C19A H19B 108.4
C20 C19A C18A 108.6(4)
C20 C19A H19A 110.0
C20 C19A H19B 110.0
C17 C18B H18C 108.8
C17 C18B H18D 108.8
H18C C18B H18D 107.7
C19B C18B C17 113.9(5)
C19B C18B H18C 108.8
C19B C18B H18D 108.8
C18B C19B H19C 108.7
C18B C19B H19D 108.7
C18B C19B C20 114.3(5)
H19C C19B H19D 107.6
C20 C19B H19C 108.7
C20 C19B H19D 108.7
C19A C20 H20A 109.5
C19A C20 H20B 109.5
C19B C20 H20C 110.2
C19B C20 H20D 110.2
H20A C20 H20B 108.1
H20C C20 H20D 108.5
C21 C20 C19A 110.5(3)
C21 C20 C19B 107.6(3)
C21 C20 H20A 109.5
C21 C20 H20B 109.5
C21 C20 H20C 110.2
C21 C20 H20D 110.2
C16 C21 C20 125.0(2)
N22 C21 C16 110.09(18)
N22 C21 C20 124.87(19)
C13 C23 H23A 109.5
C13 C23 H23B 109.5
C13 C23 H23C 109.5
H23A C23 H23B 109.5
H23A C23 H23C 109.5
H23B C23 H23C 109.5
N4 B1 N22 106.61(16)
F2 B1 N4 110.69(18)
F2 B1 N22 109.88(18)
F2 B1 F3 109.34(17)
F3 B1 N4 110.28(18)
F3 B1 N22 110.01(18)
C5 N4 C12 107.41(17)
C5 N4 B1 127.50(17)
C12 N4 B1 125.08(17)
C14 N22 B1 125.64(17)
C21 N22 C14 107.80(17)
C21 N22 B1 126.57(17)

loop_
_geom_bond_atom_site_label_1
_geom_bond_atom_site_label_2
_geom_bond_distance
C5 C6 1.496(3)
C5 C10 1.403(3)
C5 N4 1.353(3)
C6 H6A 0.9700
C6 H6B 0.9700
C6 C7 1.538(3)
C7 H7A 0.9700
C7 H7B 0.9700
C7 C8 1.521(3)
C8 H8A 0.9700
C8 H8B 0.9700
C8 C9 1.527(3)
C9 H9A 0.9700
C9 H9B 0.9700
C9 C10 1.502(3)
C10 C11 1.383(3)
C11 H11 0.9300
C11 C12 1.403(3)
C12 C13 1.399(3)
C12 N4 1.402(3)
C13 C14 1.390(3)
C13 C23 1.504(3)
C14 C15 1.408(3)
C14 N22 1.397(3)
C15 H15 0.9300
C15 C16 1.382(3)
C16 C17 1.507(3)
C16 C21 1.402(3)
C17 H17A 0.9700
C17 H17B 0.9700
C17 H17C 0.9700
C17 H17D 0.9700
C17 C18A 1.570(7)
C17 C18B 1.488(8)
C18A H18A 0.9700
C18A H18B 0.9700
C18A C19A 1.548(10)
C19A H19A 0.9700
C19A H19B 0.9700
C19A C20 1.539(6)
C18B H18C 0.9700
C18B H18D 0.9700
C18B C19B 1.477(10)
C19B H19C 0.9700
C19B H19D 0.9700
C19B C20 1.549(6)
C20 H20A 0.9700
C20 H20B 0.9700
C20 H20C 0.9700
C20 H20D 0.9700
C20 C21 1.490(3)
C21 N22 1.350(3)
C23 H23A 0.9600
C23 H23B 0.9600
C23 H23C 0.9600
B1 N4 1.544(3)
B1 N22 1.553(3)
B1 F2 1.385(3)
B1 F3 1.395(3)

loop_
_geom_contact_atom_site_label_1
_geom_contact_atom_site_label_2
_geom_contact_distance
_geom_contact_site_symmetry_1
_geom_contact_site_symmetry_2
H18A Cg(1) 2.812 1_555 1_655
H17A Cg(2) 3.103 1_555 3_566
Cg(2) Cg(2) 4.360(3) 1_555 3_666

loop_
_geom_hbond_atom_site_label_D
_geom_hbond_atom_site_label_H
_geom_hbond_atom_site_label_A
_geom_hbond_site_symmetry_A
_geom_hbond_distance_DH
_geom_hbond_distance_HA
_geom_hbond_distance_DA
_geom_hbond_angle_DHA
C23 H23B F3 3_565 0.96 2.66 3.621(3) 177.8
C8 H8B F2 4_565 0.97 2.56 3.252(3) 128.7
C17 H17A Cg2 3_666 0.97 3.10 3.879(3) 138

loop_
_geom_torsion_atom_site_label_1
_geom_torsion_atom_site_label_2
_geom_torsion_atom_site_label_3
_geom_torsion_atom_site_label_4
_geom_torsion
C5 C6 C7 C8 43.9(2)
C5 C10 C11 C12 -0.4(2)
C6 C5 C10 C9 0.7(3)
C6 C5 C10 C11 -179.60(19)
C6 C5 N4 C12 -179.95(18)
C6 C5 N4 B1 1.1(3)
C6 C7 C8 C9 -63.7(3)
C7 C8 C9 C10 47.5(3)
C8 C9 C10 C5 -17.1(3)
C8 C9 C10 C11 163.3(2)
C9 C10 C11 C12 179.2(2)
C10 C5 C6 C7 -14.0(3)
C10 C5 N4 C12 0.5(2)
C10 C5 N4 B1 -178.41(19)
C10 C11 C12 C13 -178.9(2)
C10 C11 C12 N4 0.7(2)
C11 C12 C13 C14 179.6(2)
C11 C12 C13 C23 2.3(3)
C11 C12 N4 C5 -0.8(2)
C11 C12 N4 B1 178.19(19)
C12 C13 C14 C15 -178.4(2)
C12 C13 C14 N22 0.1(3)
C13 C12 N4 C5 178.88(18)
C13 C12 N4 B1 -2.2(3)
C13 C14 C15 C16 178.4(2)
C13 C14 N22 C21 -178.18(18)
C13 C14 N22 B1 1.8(3)
C14 C15 C16 C17 179.5(2)
C14 C15 C16 C21 -0.3(2)
C15 C14 N22 C21 0.6(2)
C15 C14 N22 B1 -179.37(18)
C15 C16 C17 C18A -164.6(3)
C15 C16 C17 C18B 168.0(3)
C15 C16 C21 C20 -178.5(2)
C15 C16 C21 N22 0.7(2)
C16 C17 C18A C19A -49.1(5)
C16 C17 C18B C19B 40.7(7)
C16 C21 N22 C14 -0.8(2)
C16 C21 N22 B1 179.16(19)
C17 C16 C21 C20 1.6(3)
C17 C16 C21 N22 -179.13(19)
C17 C18A C19A C20 67.8(6)
C17 C18B C19B C20 -60.8(8)
C18A C17 C18B C19B -49.4(9)
C18A C19A C20 C19B 41.9(6)
C18A C19A C20 C21 -48.3(5)
C19A C20 C21 C16 15.5(4)
C19A C20 C21 N22 -163.7(3)
C18B C17 C18A C19A 50.6(10)
C18B C19B C20 C19A -55.1(7)
C18B C19B C20 C21 45.7(6)
C19B C20 C21 C16 -17.3(4)
C19B C20 C21 N22 163.5(3)
C20 C21 N22 C14 178.4(2)
C20 C21 N22 B1 -1.6(3)
C21 C16 C17 C18A 15.2(4)
C21 C16 C17 C18B -12.2(4)
C23 C13 C14 C15 -1.1(3)
C23 C13 C14 N22 177.37(19)
N4 C5 C6 C7 166.52(19)
N4 C5 C10 C9 -179.72(18)
N4 C5 C10 C11 -0.1(2)
N4 C12 C13 C14 0.1(3)
N4 C12 C13 C23 -177.26(18)
N4 B1 N22 C14 -3.3(3)
N4 B1 N22 C21 176.75(17)
N22 C14 C15 C16 -0.2(2)
N22 B1 N4 C5 -177.86(18)
N22 B1 N4 C12 3.4(3)
F2 B1 N4 C5 -58.4(3)
F2 B1 N4 C12 122.9(2)
F2 B1 N22 C14 -123.3(2)
F2 B1 N22 C21 56.8(3)
F3 B1 N4 C5 62.7(3)
F3 B1 N4 C12 -116.0(2)
F3 B1 N22 C14 116.3(2)
F3 B1 N22 C21 -63.7(3)
